data_7158191
loop_
_publ_author_name
'Lodhi, Rajni'
'Prakash, Meher'
'Samanta, Sampak'

_publ_section_title
;
 Diastereoselective desymmetrization reactions of prochiral
 para-quinamines with cyclopropenes generated in situ: access to fused
 hydroindol-5-one scaffolds.
;
_journal_issue 33
_journal_name_full 'Organic &amp; biomolecular chemistry'
_journal_page_first 7129
_journal_page_last 7133
_journal_paper_doi 10.1039/d1ob01322j
_journal_volume 19
_journal_year 2021
_chemical_formula_moiety 'C32 H29 N O6 S'
_chemical_formula_sum 'C32 H29 N O6 S'
_chemical_formula_weight 555.62
_space_group_crystal_system monoclinic
_space_group_IT_number 14
_space_group_name_Hall '-P 2yn'
_space_group_name_H-M_alt 'P 1 21/n 1'
_atom_sites_solution_hydrogens geom
_atom_sites_solution_primary dual
_audit_creation_date 2021-06-09
_audit_creation_method
;
Olex2 1.2
(compiled 2018.05.29 svn.r3508 for OlexSys, GUI svn.r5506)
;
_audit_update_record
;
2021-07-05 deposited with the CCDC.	2021-07-27 downloaded from the CCDC.
;
_cell_angle_alpha 90
_cell_angle_beta 113.658(4)
_cell_angle_gamma 90
_cell_formula_units_Z 4
_cell_length_a 10.7889(3)
_cell_length_b 23.8675(5)
_cell_length_c 11.6684(5)
_cell_measurement_reflns_used 5163
_cell_measurement_temperature 293(2)
_cell_measurement_theta_max 71.0060
_cell_measurement_theta_min 4.5340
_cell_volume 2752.14(17)
_computing_cell_refinement 'CrysAlisPro 1.171.40.53 (Rigaku OD, 2019)'
_computing_data_collection 'CrysAlisPro 1.171.40.53 (Rigaku OD, 2019)'
_computing_data_reduction 'CrysAlisPro 1.171.40.53 (Rigaku OD, 2019)'
_computing_molecular_graphics 'Olex2 (Dolomanov et al., 2009)'
_computing_publication_material 'Olex2 (Dolomanov et al., 2009)'
_computing_structure_refinement 'ShelXL (Sheldrick, 2015)'
_computing_structure_solution 'ShelXT (Sheldrick, 2015)'
_diffrn_ambient_temperature 293(2)
_diffrn_detector 'CCD plate'
_diffrn_detector_area_resol_mean 16.0309
_diffrn_detector_type Eos
_diffrn_measured_fraction_theta_full 0.985
_diffrn_measured_fraction_theta_max 0.966
_diffrn_measurement_details
;
List of Runs (angles in degrees, time in seconds):

  # Type    Start    End  Width  t~exp~   \w     \q     \k     \f   Frames
#--------------------------------------------------------------------------
  1  \w    -58.00 -17.00   1.00   15.00    --    0.00 148.00  19.00   41
  2  \w    -53.00 -28.00   1.00   15.00    --    0.00 124.00-145.00   25
  3  \w     23.00 109.00   1.00   15.00    --   54.00-124.00 135.00   86
  4  \w     56.00  81.00   1.00   15.00    --   54.00-148.00 -29.00   25
  5  \w     54.00 116.00   1.00   15.00    --  108.00-124.00 135.00   62
  6  \w     62.00  87.00   1.00   15.00    --  108.00-148.00 -29.00   25
  7  \w     91.00 169.00   1.00   15.00    --  108.00 148.00  19.00   78
  8  \w    112.00 137.00   1.00   15.00    --  108.00 124.00-145.00   25
  9  \w    -19.00  26.00   1.00   15.00    --    0.00  57.00-120.00   45
 10  \w     19.00  50.00   1.00   15.00    --    0.00  57.00 -90.00   31
 11  \w     31.00  96.00   1.00   15.00    --   54.00  38.00  60.00   65
 12  \w      0.00  75.00   1.00   15.00    --   54.00 -57.00 -60.00   75
 13  \w     27.00 123.00   1.00   15.00    --   54.00  77.00-120.00   96
 14  \w     86.00 124.00   1.00   15.00    --  108.00  63.00   0.00   38
 15  \w    100.00 138.00   1.00   15.00    --  108.00 111.00 -30.00   38
 16  \w     41.00 130.00   1.00   15.00    --  108.00 -63.00  90.00   89
 17  \w     36.00 109.00   1.00   15.00    --  108.00-111.00 -30.00   73
 18  \w    127.00 174.00   1.00   15.00    --  108.00  63.00   0.00   47
 19  \w    122.00 174.00   1.00   15.00    --  108.00  63.00-120.00   52
 20  \w     86.00 176.00   1.00   15.00    --  108.00  63.00 -90.00   90
 21  \w    131.00 163.00   1.00   15.00    --  108.00  77.00 -60.00   32
;
_diffrn_measurement_device 'four-circle diffractometer'
_diffrn_measurement_device_type 'SuperNova, Dual, Cu at home/near, Eos'
_diffrn_measurement_method '\w scans'
_diffrn_orient_matrix_type 'CrysAlisPro convention (1999,Acta A55,543-557)'
_diffrn_orient_matrix_UB_11 0.0166507000
_diffrn_orient_matrix_UB_12 -0.0641498000
_diffrn_orient_matrix_UB_13 0.0019228000
_diffrn_orient_matrix_UB_21 0.1389866000
_diffrn_orient_matrix_UB_22 0.0053102000
_diffrn_orient_matrix_UB_23 0.1102985000
_diffrn_orient_matrix_UB_31 -0.0685005000
_diffrn_orient_matrix_UB_32 -0.0049506000
_diffrn_orient_matrix_UB_33 0.0927736000
_diffrn_radiation_monochromator mirror
_diffrn_radiation_probe x-ray
_diffrn_radiation_type CuK\a
_diffrn_radiation_wavelength 1.54184
_diffrn_reflns_av_R_equivalents 0.0799
_diffrn_reflns_av_unetI/netI 0.0660
_diffrn_reflns_Laue_measured_fraction_full 0.985
_diffrn_reflns_Laue_measured_fraction_max 0.966
_diffrn_reflns_limit_h_max 13
_diffrn_reflns_limit_h_min -13
_diffrn_reflns_limit_k_max 28
_diffrn_reflns_limit_k_min -20
_diffrn_reflns_limit_l_max 14
_diffrn_reflns_limit_l_min -8
_diffrn_reflns_number 12957
_diffrn_reflns_point_group_measured_fraction_full 0.985
_diffrn_reflns_point_group_measured_fraction_max 0.966
_diffrn_reflns_theta_full 67.684
_diffrn_reflns_theta_max 71.223
_diffrn_reflns_theta_min 3.704
_diffrn_source 'micro-focus sealed X-ray tube'
_diffrn_source_type 'SuperNova (Cu) X-ray Source'
_exptl_absorpt_coefficient_mu 1.433
_exptl_absorpt_correction_T_max 1.00000
_exptl_absorpt_correction_T_min 0.84637
_exptl_absorpt_correction_type multi-scan
_exptl_absorpt_process_details
;
CrysAlisPro 1.171.40.53 (Rigaku Oxford Diffraction, 2019)
Empirical absorption correction using spherical harmonics,
 implemented in SCALE3 ABSPACK scaling algorithm.
;
_exptl_crystal_density_diffrn 1.266
_exptl_crystal_description Block
_exptl_crystal_F_000 1108
_refine_diff_density_max 0.387
_refine_diff_density_min -1.205
_refine_diff_density_rms 0.098
_refine_ls_extinction_method none
_refine_ls_goodness_of_fit_ref 1.640
_refine_ls_hydrogen_treatment constr
_refine_ls_matrix_type full
_refine_ls_number_parameters 363
_refine_ls_number_reflns 5159
_refine_ls_number_restraints 0
_refine_ls_restrained_S_all 1.640
_refine_ls_R_factor_all 0.1249
_refine_ls_R_factor_gt 0.1028
_refine_ls_shift/su_max 0.000
_refine_ls_shift/su_mean 0.000
_refine_ls_structure_factor_coef Fsqd
_refine_ls_weighting_details 'w=1/[\s^2^(Fo^2^)+(0.1000P)^2^] where P=(Fo^2^+2Fc^2^)/3'
_refine_ls_weighting_scheme calc
_refine_ls_wR_factor_gt 0.2615
_refine_ls_wR_factor_ref 0.3020
_reflns_Friedel_coverage 0.000
_reflns_number_gt 3541
_reflns_number_total 5159
_reflns_threshold_expression 'I > 2\s(I)'
_cod_data_source_file d1ob01322j2.cif
_cod_data_source_block red1
_cod_depositor_comments 'Adding full bibliography for 7158191.cif.'
_cod_database_code 7158191
_shelx_shelxl_version_number 2018/3
_chemical_oxdiff_formula 'C11 H10 N O'
_shelx_space_group_comment
;
The symmetry employed for this shelxl refinement is uniquely defined
by the following loop, which should always be used as a source of
symmetry information in preference to the above space-group names.
They are only intended as comments.
;
_reflns_odcompleteness_completeness 98.60
_reflns_odcompleteness_iscentric 1
_reflns_odcompleteness_theta 66.49
_olex2_refinement_description
;
1. Fixed Uiso
 At 1.2 times of:
  All C(H) groups, All C(H,H) groups
 At 1.5 times of:
  All C(H,H,H) groups
2.a Ternary CH refined with riding coordinates:
 C00F(H00F)
2.b Secondary CH2 refined with riding coordinates:
 C00G(H00A,H00B), C00N(H00C,H00D), C00W(H00E,H00G)
2.c Aromatic/amide H refined with riding coordinates:
 C00J(H00J), C00K(H00K), C00L(H00L), C00M(H00M), C00O(H00O), C00Q(H00Q),
 C00R(H00R), C00S(H00S), C00U(H00U), C00V(H00V), C00X(H00X), C00Y(H00Y),
 C010(H010), C011(H011), C012(H012), C013(H013)
2.d Idealised Me refined as rotating group:
 C00Z(H00H,H00I,H00N), C014(H01A,H01B,H01C)
;
_olex2_submission_special_instructions 'No special instructions were received'
_oxdiff_exptl_absorpt_empirical_details
;
Empirical correction (ABSPACK) includes:
- Absorption correction using spherical harmonics
- Frame scaling
;
_oxdiff_exptl_absorpt_empirical_full_max 2.993
_oxdiff_exptl_absorpt_empirical_full_min 0.289

loop_
_space_group_symop_operation_xyz
'x, y, z'
'-x+1/2, y+1/2, -z+1/2'
'-x, -y, -z'
'x-1/2, -y-1/2, z-1/2'

loop_
_atom_site_label
_atom_site_type_symbol
_atom_site_fract_x
_atom_site_fract_y
_atom_site_fract_z
_atom_site_U_iso_or_equiv
_atom_site_adp_type
_atom_site_occupancy
_atom_site_site_symmetry_order
_atom_site_calc_flag
_atom_site_refinement_flags_posn
_atom_site_refinement_flags_adp
_atom_site_refinement_flags_occupancy
_atom_site_disorder_assembly
_atom_site_disorder_group
S01 S 0.39292(10) 0.73623(4) 0.58304(12) 0.0560(4) Uani 1 1 d . . . . .
O002 O 0.2541(3) 0.72068(13) 0.5288(4) 0.0712(9) Uani 1 1 d . . . . .
O003 O 0.4566(3) 0.62791(14) 0.4560(4) 0.0690(9) Uani 1 1 d . . . . .
O004 O 0.4630(3) 0.75035(14) 0.5051(4) 0.0705(10) Uani 1 1 d . . . . .
O005 O 0.6639(3) 0.53329(14) 0.6946(4) 0.0837(12) Uani 1 1 d . . . . .
O006 O 0.6824(3) 0.62821(15) 0.5129(4) 0.0775(11) Uani 1 1 d . . . . .
N007 N 0.4808(3) 0.68516(14) 0.6725(4) 0.0532(9) Uani 1 1 d . . . . .
O008 O 0.4940(4) 0.47921(14) 0.8534(4) 0.0868(12) Uani 1 1 d . . . . .
C009 C 0.6683(4) 0.62589(17) 0.7720(5) 0.0567(11) Uani 1 1 d . . . . .
C00A C 0.5965(4) 0.66136(16) 0.6567(5) 0.0543(10) Uani 1 1 d . . . . .
C00B C 0.4056(4) 0.79426(16) 0.6811(5) 0.0536(10) Uani 1 1 d . . . . .
C00C C 0.4413(4) 0.64921(16) 0.7587(5) 0.0551(11) Uani 1 1 d . . . . .
C00D C 0.7330(4) 0.57065(18) 0.7591(5) 0.0639(13) Uani 1 1 d . . . . .
C00E C 0.5840(4) 0.63782(17) 0.5330(5) 0.0589(12) Uani 1 1 d . . . . .
C00F C 0.5821(4) 0.62781(16) 0.8501(5) 0.0549(11) Uani 1 1 d . . . . .
H00F H 0.621343 0.656020 0.915884 0.066 Uiso 1 1 calc R . . . .
C00G C 0.7313(4) 0.67954(17) 0.7532(5) 0.0589(11) Uani 1 1 d . . . . .
H00A H 0.732835 0.711250 0.805716 0.071 Uiso 1 1 calc R . . . .
H00B H 0.809164 0.676657 0.731839 0.071 Uiso 1 1 calc R . . . .
C00H C 0.8809(4) 0.56460(18) 0.8304(5) 0.0625(12) Uani 1 1 d . . . . .
C00I C 0.3693(4) 0.68228(17) 0.8261(5) 0.0580(11) Uani 1 1 d . . . . .
C00J C 0.5313(4) 0.81891(17) 0.7447(5) 0.0642(13) Uani 1 1 d . . . . .
H00J H 0.607026 0.805392 0.734386 0.077 Uiso 1 1 calc R . . . .
C00K C 0.3556(4) 0.60214(18) 0.6797(5) 0.0648(12) Uani 1 1 d . . . . .
H00K H 0.282767 0.611670 0.606089 0.078 Uiso 1 1 calc R . . . .
C00L C 0.4403(5) 0.72231(18) 0.9168(5) 0.0643(12) Uani 1 1 d . . . . .
H00L H 0.530211 0.729945 0.932627 0.077 Uiso 1 1 calc R . . . .
C00M C 0.2926(4) 0.81500(19) 0.6946(5) 0.0674(13) Uani 1 1 d . . . . .
H00M H 0.208312 0.798720 0.651273 0.081 Uiso 1 1 calc R . . . .
C00N C 0.5701(5) 0.57254(19) 0.9129(5) 0.0671(13) Uani 1 1 d . . . . .
H00C H 0.660166 0.557234 0.956664 0.081 Uiso 1 1 calc R . . . .
H00D H 0.534084 0.580826 0.974976 0.081 Uiso 1 1 calc R . . . .
C00O C 0.3769(5) 0.54820(19) 0.7079(6) 0.0703(14) Uani 1 1 d . . . . .
H00O H 0.323076 0.521839 0.650951 0.084 Uiso 1 1 calc R . . . .
C00P C 0.4832(5) 0.52861(19) 0.8265(5) 0.0683(13) Uani 1 1 d . . . . .
C00Q C 0.3058(5) 0.8599(2) 0.7724(6) 0.0741(15) Uani 1 1 d . . . . .
H00Q H 0.229442 0.874297 0.780067 0.089 Uiso 1 1 calc R . . . .
C00R C 0.2353(4) 0.6727(2) 0.8039(6) 0.0772(16) Uani 1 1 d . . . . .
H00R H 0.185972 0.646395 0.744139 0.093 Uiso 1 1 calc R . . . .
C00S C 0.9508(5) 0.5951(2) 0.9375(6) 0.0776(15) Uani 1 1 d . . . . .
H00S H 0.905284 0.621754 0.964059 0.093 Uiso 1 1 calc R . . . .
C00T C 0.4304(6) 0.88380(19) 0.8393(6) 0.0756(15) Uani 1 1 d . . . . .
C00U C 0.3784(6) 0.7505(2) 0.9829(6) 0.0796(16) Uani 1 1 d . . . . .
H00U H 0.426495 0.776776 1.043340 0.096 Uiso 1 1 calc R . . . .
C00V C 0.5428(5) 0.8633(2) 0.8228(6) 0.0743(15) Uani 1 1 d . . . . .
H00V H 0.626856 0.880005 0.865273 0.089 Uiso 1 1 calc R . . . .
C00W C 0.4372(6) 0.6049(2) 0.3349(6) 0.0811(15) Uani 1 1 d . . . . .
H00E H 0.356413 0.581797 0.303652 0.097 Uiso 1 1 calc R . . . .
H00G H 0.513851 0.581452 0.343143 0.097 Uiso 1 1 calc R . . . .
C00X C 0.9500(5) 0.5256(2) 0.7898(7) 0.0828(16) Uani 1 1 d . . . . .
H00X H 0.904492 0.504112 0.718674 0.099 Uiso 1 1 calc R . . . .
C00Y C 0.2453(6) 0.7395(2) 0.9588(7) 0.0863(19) Uani 1 1 d . . . . .
H00Y H 0.203821 0.758075 1.003974 0.104 Uiso 1 1 calc R . . . .
C00Z C 0.4235(6) 0.6518(3) 0.2440(6) 0.0927(18) Uani 1 1 d . . . . .
H00H H 0.407951 0.636346 0.163408 0.139 Uiso 1 1 calc GR . . . .
H00I H 0.505059 0.673587 0.273492 0.139 Uiso 1 1 calc GR . . . .
H00N H 0.348580 0.675245 0.237250 0.139 Uiso 1 1 calc GR . . . .
C010 C 0.1734(5) 0.7017(2) 0.8692(7) 0.090(2) Uani 1 1 d . . . . .
H010 H 0.082608 0.695334 0.852089 0.107 Uiso 1 1 calc R . . . .
C011 C 1.0879(5) 0.5866(3) 1.0059(7) 0.0906(18) Uani 1 1 d . . . . .
H011 H 1.132871 0.606279 1.079854 0.109 Uiso 1 1 calc R . . . .
C012 C 1.1569(5) 0.5495(2) 0.9650(7) 0.0887(18) Uani 1 1 d . . . . .
H012 H 1.249463 0.544687 1.009550 0.106 Uiso 1 1 calc R . . . .
C013 C 1.0895(6) 0.5192(3) 0.8579(8) 0.103(2) Uani 1 1 d . . . . .
H013 H 1.137275 0.493994 0.830217 0.124 Uiso 1 1 calc R . . . .
C014 C 0.4452(7) 0.9307(3) 0.9317(7) 0.103(2) Uani 1 1 d . . . . .
H01A H 0.363094 0.952192 0.903837 0.154 Uiso 1 1 calc GR . . . .
H01B H 0.518980 0.954573 0.937245 0.154 Uiso 1 1 calc GR . . . .
H01C H 0.462793 0.915033 1.012548 0.154 Uiso 1 1 calc GR . . . .

loop_
_atom_site_aniso_label
_atom_site_aniso_U_11
_atom_site_aniso_U_22
_atom_site_aniso_U_33
_atom_site_aniso_U_23
_atom_site_aniso_U_13
_atom_site_aniso_U_12
S01 0.0558(6) 0.0435(6) 0.0780(9) 0.0031(5) 0.0364(6) 0.0043(4)
O002 0.0605(18) 0.0555(19) 0.095(3) 0.0001(18) 0.0280(18) 0.0076(14)
O003 0.0735(19) 0.0609(19) 0.088(3) -0.0123(17) 0.049(2) -0.0065(15)
O004 0.084(2) 0.0568(18) 0.089(3) 0.0087(17) 0.053(2) 0.0084(15)
O005 0.073(2) 0.0504(19) 0.135(4) -0.016(2) 0.050(2) -0.0018(16)
O006 0.080(2) 0.079(2) 0.098(3) -0.0030(19) 0.061(2) 0.0086(17)
N007 0.0486(16) 0.0448(18) 0.078(3) 0.0065(17) 0.0377(17) 0.0065(14)
O008 0.121(3) 0.0454(18) 0.121(3) 0.0142(19) 0.076(3) 0.0097(18)
C009 0.055(2) 0.042(2) 0.087(3) -0.003(2) 0.042(2) 0.0012(16)
C00A 0.0485(19) 0.040(2) 0.085(3) 0.001(2) 0.038(2) 0.0035(15)
C00B 0.059(2) 0.0355(18) 0.077(3) -0.0030(19) 0.038(2) -0.0005(16)
C00C 0.053(2) 0.0373(19) 0.086(3) 0.005(2) 0.039(2) -0.0001(16)
C00D 0.064(2) 0.044(2) 0.104(4) 0.006(2) 0.053(3) 0.0055(19)
C00E 0.066(2) 0.042(2) 0.085(3) 0.009(2) 0.048(3) 0.0055(18)
C00F 0.056(2) 0.039(2) 0.081(3) -0.0040(19) 0.040(2) 0.0021(16)
C00G 0.055(2) 0.044(2) 0.089(3) -0.005(2) 0.041(2) -0.0040(17)
C00H 0.061(2) 0.044(2) 0.095(4) 0.009(2) 0.044(3) 0.0067(18)
C00I 0.058(2) 0.044(2) 0.088(3) 0.015(2) 0.047(2) 0.0061(17)
C00J 0.056(2) 0.043(2) 0.103(4) 0.004(2) 0.041(3) 0.0042(18)
C00K 0.062(2) 0.050(2) 0.094(4) -0.004(2) 0.042(3) -0.0063(19)
C00L 0.067(3) 0.049(2) 0.093(4) 0.000(2) 0.049(3) 0.0030(19)
C00M 0.060(2) 0.053(2) 0.102(4) 0.004(3) 0.045(3) 0.0051(19)
C00N 0.073(3) 0.053(3) 0.092(4) 0.012(2) 0.050(3) 0.011(2)
C00O 0.069(3) 0.048(2) 0.103(4) -0.009(2) 0.044(3) -0.013(2)
C00P 0.080(3) 0.048(2) 0.098(4) 0.003(2) 0.058(3) 0.001(2)
C00Q 0.077(3) 0.053(3) 0.113(5) 0.003(3) 0.060(3) 0.011(2)
C00R 0.063(3) 0.063(3) 0.126(5) 0.003(3) 0.059(3) -0.002(2)
C00S 0.070(3) 0.063(3) 0.107(5) -0.007(3) 0.043(3) 0.005(2)
C00T 0.092(3) 0.044(2) 0.108(4) -0.003(3) 0.057(3) 0.005(2)
C00U 0.102(4) 0.059(3) 0.104(5) 0.004(3) 0.068(4) 0.016(3)
C00V 0.073(3) 0.048(2) 0.106(4) 0.001(3) 0.040(3) -0.003(2)
C00W 0.103(4) 0.069(3) 0.086(4) -0.014(3) 0.054(3) -0.008(3)
C00X 0.068(3) 0.066(3) 0.121(5) -0.007(3) 0.045(3) 0.016(2)
C00Y 0.105(4) 0.069(3) 0.120(5) 0.016(3) 0.081(4) 0.027(3)
C00Z 0.101(4) 0.090(4) 0.102(5) -0.002(4) 0.056(4) 0.000(3)
C010 0.074(3) 0.075(4) 0.152(6) 0.008(4) 0.079(4) 0.007(3)
C011 0.063(3) 0.080(4) 0.120(5) 0.009(4) 0.028(3) 0.011(3)
C012 0.062(3) 0.073(4) 0.126(6) 0.003(4) 0.032(3) 0.008(3)
C013 0.083(4) 0.081(4) 0.163(7) 0.003(4) 0.067(5) 0.034(3)
C014 0.122(5) 0.071(4) 0.131(6) -0.033(4) 0.067(5) -0.009(3)

loop_
_atom_type_symbol
_atom_type_description
_atom_type_scat_dispersion_real
_atom_type_scat_dispersion_imag
_atom_type_scat_source
C C 0.0181 0.0091 'International Tables Vol C Tables 4.2.6.8 and 6.1.1.4'
H H 0.0000 0.0000 'International Tables Vol C Tables 4.2.6.8 and 6.1.1.4'
N N 0.0311 0.0180 'International Tables Vol C Tables 4.2.6.8 and 6.1.1.4'
O O 0.0492 0.0322 'International Tables Vol C Tables 4.2.6.8 and 6.1.1.4'
Cl Cl 0.3639 0.7018 'International Tables Vol C Tables 4.2.6.8 and 6.1.1.4'
S S 0.3331 0.5567 'International Tables Vol C Tables 4.2.6.8 and 6.1.1.4'

loop_
_geom_angle_atom_site_label_1
_geom_angle_atom_site_label_2
_geom_angle_atom_site_label_3
_geom_angle
_geom_angle_site_symmetry_1
_geom_angle_site_symmetry_3
_geom_angle_publ_flag
O002 S01 O004 120.5(2) . . ?
O002 S01 N007 109.08(19) . . ?
O002 S01 C00B 106.69(19) . . ?
O004 S01 N007 105.12(17) . . ?
O004 S01 C00B 107.6(2) . . ?
N007 S01 C00B 107.2(2) . . ?
C00E O003 C00W 115.6(4) . . ?
C00A N007 S01 121.3(3) . . ?
C00A N007 C00C 110.5(3) . . ?
C00C N007 S01 127.0(2) . . ?
C00A C009 C00D 119.1(4) . . ?
C00A C009 C00F 107.1(3) . . ?
C00D C009 C00F 119.5(3) . . ?
C00G C009 C00A 59.6(3) . . ?
C00G C009 C00D 117.9(3) . . ?
C00G C009 C00F 118.4(3) . . ?
N007 C00A C009 105.4(3) . . ?
N007 C00A C00E 121.2(4) . . ?
N007 C00A C00G 114.6(4) . . ?
C00E C00A C009 117.5(3) . . ?
C00G C00A C009 60.0(3) . . ?
C00G C00A C00E 120.9(3) . . ?
C00J C00B S01 118.9(3) . . ?
C00M C00B S01 120.8(3) . . ?
C00M C00B C00J 120.3(4) . . ?
N007 C00C C00F 100.7(3) . . ?
N007 C00C C00I 112.8(3) . . ?
N007 C00C C00K 106.5(4) . . ?
C00I C00C C00F 112.1(4) . . ?
C00K C00C C00F 111.4(3) . . ?
C00K C00C C00I 112.6(3) . . ?
O005 C00D C009 120.3(4) . . ?
O005 C00D C00H 122.2(4) . . ?
C00H C00D C009 117.5(4) . . ?
O003 C00E C00A 112.7(3) . . ?
O006 C00E O003 126.3(5) . . ?
O006 C00E C00A 121.0(5) . . ?
C009 C00F C00C 105.0(4) . . ?
C00N C00F C009 116.2(3) . . ?
C00N C00F C00C 111.3(3) . . ?
C00A C00G C009 60.4(3) . . ?
C00S C00H C00D 122.1(4) . . ?
C00S C00H C00X 119.3(5) . . ?
C00X C00H C00D 118.6(5) . . ?
C00L C00I C00C 120.2(3) . . ?
C00R C00I C00C 121.8(5) . . ?
C00R C00I C00L 117.9(4) . . ?
C00V C00J C00B 119.5(4) . . ?
C00O C00K C00C 124.6(5) . . ?
C00U C00L C00I 120.9(4) . . ?
C00Q C00M C00B 119.5(4) . . ?
C00P C00N C00F 115.5(5) . . ?
C00K C00O C00P 122.2(5) . . ?
O008 C00P C00N 122.6(5) . . ?
O008 C00P C00O 120.6(5) . . ?
C00O C00P C00N 116.8(4) . . ?
C00M C00Q C00T 121.1(4) . . ?
C00I C00R C010 120.9(6) . . ?
C00H C00S C011 120.9(5) . . ?
C00Q C00T C00V 118.8(5) . . ?
C00Q C00T C014 120.6(4) . . ?
C00V C00T C014 120.5(5) . . ?
C00Y C00U C00L 119.5(6) . . ?
C00J C00V C00T 120.8(5) . . ?
O003 C00W C00Z 109.8(5) . . ?
C00H C00X C013 118.7(6) . . ?
C010 C00Y C00U 120.7(5) . . ?
C00Y C010 C00R 120.1(5) . . ?
C012 C011 C00S 120.1(7) . . ?
C011 C012 C013 119.9(5) . . ?
C012 C013 C00X 121.0(5) . . ?

loop_
_geom_bond_atom_site_label_1
_geom_bond_atom_site_label_2
_geom_bond_distance
_geom_bond_site_symmetry_2
_geom_bond_publ_flag
S01 O002 1.421(3) . ?
S01 O004 1.437(3) . ?
S01 N007 1.637(3) . ?
S01 C00B 1.766(4) . ?
O003 C00E 1.327(5) . ?
O003 C00W 1.451(6) . ?
O005 C00D 1.211(6) . ?
O006 C00E 1.197(5) . ?
N007 C00A 1.449(4) . ?
N007 C00C 1.508(5) . ?
O008 C00P 1.213(5) . ?
C009 C00A 1.513(6) . ?
C009 C00D 1.527(5) . ?
C009 C00F 1.542(5) . ?
C009 C00G 1.506(5) . ?
C00A C00E 1.504(7) . ?
C00A C00G 1.502(6) . ?
C00B C00J 1.389(6) . ?
C00B C00M 1.382(5) . ?
C00C C00F 1.551(6) . ?
C00C C00I 1.529(5) . ?
C00C C00K 1.511(6) . ?
C00D C00H 1.481(6) . ?
C00F C00N 1.539(6) . ?
C00H C00S 1.380(8) . ?
C00H C00X 1.390(6) . ?
C00I C00L 1.403(7) . ?
C00I C00R 1.382(5) . ?
C00J C00V 1.371(7) . ?
C00K C00O 1.326(6) . ?
C00L C00U 1.381(6) . ?
C00M C00Q 1.374(7) . ?
C00N C00P 1.495(7) . ?
C00O C00P 1.475(7) . ?
C00Q C00T 1.378(7) . ?
C00R C010 1.384(7) . ?
C00S C011 1.385(7) . ?
C00T C00V 1.391(6) . ?
C00T C014 1.518(7) . ?
C00U C00Y 1.373(8) . ?
C00W C00Z 1.508(8) . ?
C00X C013 1.400(7) . ?
C00Y C010 1.363(9) . ?
C011 C012 1.360(8) . ?
C012 C013 1.373(9) . ?
